data_4509956
loop_
_publ_author_name
'Bhattacharya, Saurav'
'Gnanavel, M.'
'Bhattacharyya, Aninda J.'
'Natarajan, Srinivasan'

_publ_section_title
;
 Organization of Mn-Clusters inpcuandbcuNetworks: Synthesis, Structure,
 and Properties
;
_journal_issue 1
_journal_name_full 'Crystal Growth &amp; Design'
_journal_page_first 310
_journal_paper_doi 10.1021/cg401587r
_journal_volume 14
_journal_year 2014
_chemical_formula_sum 'C48 H30 Mn3 N2 O23 S3'
_chemical_formula_weight 1263.74
_chemical_name_common 'Manganese sulfonyldibenzoates'
_chemical_name_systematic
;
 ?
;
_space_group_IT_number 14
_symmetry_cell_setting monoclinic
_symmetry_space_group_name_Hall '-P 2yn'
_symmetry_space_group_name_H-M 'P 1 21/n 1'
_atom_sites_solution_hydrogens geom
_atom_sites_solution_primary direct
_atom_sites_solution_secondary difmap
_audit_creation_method SHELXL-97
_cell_angle_alpha 90.00
_cell_angle_beta 102.917(3)
_cell_angle_gamma 90.00
_cell_formula_units_Z 4
_cell_length_a 15.9995(5)
_cell_length_b 18.1852(7)
_cell_length_c 24.8199(7)
_cell_measurement_temperature 120(2)
_cell_volume 7038.7(4)
_computing_cell_refinement 'CrysAlisPro CCD (Oxford Diffraction, 2009)'
_computing_data_collection 'CrysAlisPro CCD (Oxford Diffraction, 2009)'
_computing_data_reduction 'CrysAlisPro RED (Oxford Diffraction, 2009)'
_computing_molecular_graphics 'Ortep-3 (Farrugia, 1997) and CAMERON (Watkin et al., 1993)'
_computing_publication_material 'WinGX (Farrugia, 1999)'
_computing_structure_refinement 'SHELXL-97 (Sheldrick, 1997)'
_computing_structure_solution 'SHELXL-97 (Sheldrick, 1997)'
_diffrn_ambient_temperature 120(2)
_diffrn_measured_fraction_theta_full 0.999
_diffrn_measured_fraction_theta_max 0.999
_diffrn_measurement_device_type 'Oxford Xcalibur,Eos(Nova) CCD detector'
_diffrn_measurement_method 'f\w scans'
_diffrn_radiation_monochromator graphite
_diffrn_radiation_source 'fine-focus sealed tube'
_diffrn_radiation_type MoK\a
_diffrn_radiation_wavelength 0.71073
_diffrn_reflns_av_R_equivalents 0.0426
_diffrn_reflns_av_sigmaI/netI 0.0717
_diffrn_reflns_limit_h_max 19
_diffrn_reflns_limit_h_min -16
_diffrn_reflns_limit_k_max 22
_diffrn_reflns_limit_k_min -22
_diffrn_reflns_limit_l_max 30
_diffrn_reflns_limit_l_min -30
_diffrn_reflns_number 30541
_diffrn_reflns_theta_full 26.00
_diffrn_reflns_theta_max 26.00
_diffrn_reflns_theta_min 2.39
_exptl_absorpt_coefficient_mu 0.683
_exptl_absorpt_correction_T_max 0.928
_exptl_absorpt_correction_T_min 0.884
_exptl_absorpt_correction_type multi-scan
_exptl_absorpt_process_details 'CrysAlis RED (Oxford Diffraction,2009)'
_exptl_crystal_colour Yellow
_exptl_crystal_density_diffrn 1.193
_exptl_crystal_density_method 'not measured'
_exptl_crystal_description block
_exptl_crystal_F_000 2556
_exptl_crystal_size_max 0.23
_exptl_crystal_size_mid 0.15
_exptl_crystal_size_min 0.11
_platon_squeeze_details
;
;
_refine_diff_density_max 0.765
_refine_diff_density_min -0.693
_refine_diff_density_rms 0.084
_refine_ls_extinction_method none
_refine_ls_goodness_of_fit_ref 1.053
_refine_ls_hydrogen_treatment mixed
_refine_ls_matrix_type full
_refine_ls_number_parameters 722
_refine_ls_number_reflns 13819
_refine_ls_number_restraints 13
_refine_ls_restrained_S_all 1.054
_refine_ls_R_factor_all 0.0883
_refine_ls_R_factor_gt 0.0647
_refine_ls_shift/su_max 0.001
_refine_ls_shift/su_mean 0.000
_refine_ls_structure_factor_coef Fsqd
_refine_ls_weighting_details 'calc w=1/[\s^2^(Fo^2^)+(0.1036P)^2^+0.0000P] where P=(Fo^2^+2Fc^2^)/3'
_refine_ls_weighting_scheme calc
_refine_ls_wR_factor_gt 0.1823
_refine_ls_wR_factor_ref 0.1996
_reflns_number_gt 9072
_reflns_number_total 13819
_reflns_threshold_expression >2sigma(I)
_cod_data_source_file cg401587r_si_003.cif
_cod_data_source_block compound_I
_cod_depositor_comments
;
The following automatic conversions were performed:

'_symmetry_cell_setting' value 'Monoclinic' changed to 'monoclinic'
according to
/usr/data/users/saulius/automatic-downloads/current/ACS/lib/dictionaries/cif_core.dic
dictionary named 'cif_core.dic' version 2.4.2 from 2011-04-26.

Automatic conversion script
Id: cif_fix_values 2281 2013-09-26 08:29:07Z andrius 
;
_cod_original_sg_symbol_H-M P2(1)/n
_cod_database_code 4509956

loop_
_symmetry_equiv_pos_as_xyz
'x, y, z'
'-x+1/2, y+1/2, -z+1/2'
'-x, -y, -z'
'x-1/2, -y-1/2, z-1/2'

loop_
_atom_site_label
_atom_site_type_symbol
_atom_site_fract_x
_atom_site_fract_y
_atom_site_fract_z
_atom_site_U_iso_or_equiv
_atom_site_adp_type
_atom_site_occupancy
_atom_site_symmetry_multiplicity
_atom_site_calc_flag
_atom_site_refinement_flags
Mn1 Mn 0.44614(4) 0.92938(3) 0.52057(2) 0.03106(16) Uani 1 1 d .
Mn2 Mn 0.59070(4) 0.88112(3) 0.42317(2) 0.03465(17) Uani 1 1 d .
Mn3 Mn 0.53544(4) 0.75007(4) 0.51480(3) 0.03836(18) Uani 1 1 d .
S1 S 0.09855(7) 0.74178(7) 0.62098(5) 0.0499(3) Uani 1 1 d .
S2 S 0.48144(7) 0.80093(9) 0.86260(4) 0.0530(3) Uani 1 1 d .
S3 S 0.95446(7) 1.00258(8) 0.70564(6) 0.0565(4) Uani 1 1 d .
O1 O 0.46072(19) 0.87809(17) 0.59708(11) 0.0453(7) Uani 1 1 d .
O2 O 0.85373(18) 0.63772(16) 0.96928(11) 0.0410(7) Uani 1 1 d .
O3 O 0.53699(14) 0.86308(13) 0.49104(9) 0.0229(5) Uani 1 1 d .
H3A H 0.5874 0.8775 0.5194 0.028 Uiso 1 1 calc R
O4 O 0.55362(16) 1.00197(15) 0.55219(9) 0.0333(6) Uani 1 1 d .
O5 O 0.35313(16) 1.00168(15) 0.54883(9) 0.0317(6) Uani 1 1 d .
O6 O 1.0560(2) 0.7085(2) 0.86898(15) 0.0639(10) Uani 1 1 d .
O7 O -0.29165(19) 0.83110(17) 0.46863(13) 0.0487(8) Uani 1 1 d .
O8 O 0.53022(17) 1.06763(17) 0.62384(10) 0.0396(7) Uani 1 1 d .
O9 O 0.33445(18) 1.05156(18) 0.62591(11) 0.0452(7) Uani 1 1 d .
O10 O 1.0295(2) 0.7882(2) 0.93148(15) 0.0691(11) Uani 1 1 d .
O11 O -0.32624(19) 0.76009(19) 0.53476(13) 0.0513(8) Uani 1 1 d .
O12 O 0.89590(19) 0.75413(17) 0.99045(13) 0.0482(8) Uani 1 1 d .
O13 O 0.5486(3) 0.6347(3) 0.53823(19) 0.0790(11) Uiso 1 1 d D
O14 O 0.53258(19) 0.77201(19) 0.60128(12) 0.0468(8) Uani 1 1 d .
O15 O 0.1244(2) 0.68238(19) 0.59034(18) 0.0693(11) Uani 1 1 d .
O16 O 0.1028(2) 0.7325(2) 0.67983(15) 0.0640(10) Uani 1 1 d .
O17 O 0.4255(2) 0.7411(3) 0.86884(14) 0.0714(12) Uani 1 1 d .
O18 O 0.4644(2) 0.8727(2) 0.88122(13) 0.0699(12) Uani 1 1 d .
O19 O 0.9794(2) 1.0721(2) 0.73271(17) 0.0770(12) Uani 1 1 d .
O20 O 0.9949(2) 0.9781(3) 0.66206(15) 0.0757(12) Uani 1 1 d .
O21 O 0.3605(5) 1.0482(5) 0.7658(4) 0.179(4) Uani 1 1 d .
O22 O 0.7510(4) 0.6971(4) 0.70762(19) 0.117(2) Uani 1 1 d .
O23 O 0.6534(5) 0.5972(5) 0.6434(3) 0.164(3) Uiso 1 1 d D
N1 N 0.5037(3) 1.0651(3) 0.79373(19) 0.0691(13) Uani 1 1 d .
N2 N 0.7413(3) 0.8067(3) 0.7517(2) 0.0723(14) Uani 1 1 d .
C1 C 0.3217(3) 1.0005(2) 0.59112(15) 0.0364(9) Uani 1 1 d .
C2 C 0.2645(2) 0.9365(2) 0.59917(15) 0.0351(9) Uani 1 1 d .
C3 C 0.2375(3) 0.8870(3) 0.55699(18) 0.0466(11) Uani 1 1 d .
H3 H 0.2541 0.8929 0.5237 0.056 Uiso 1 1 calc R
C4 C 0.1862(3) 0.8288(3) 0.56379(19) 0.0471(11) Uani 1 1 d .
H4 H 0.1688 0.7952 0.5352 0.057 Uiso 1 1 calc R
C5 C 0.1606(3) 0.8198(2) 0.61233(17) 0.0400(10) Uani 1 1 d .
C6 C 0.1862(3) 0.8688(3) 0.65470(19) 0.0580(14) Uani 1 1 d .
H6 H 0.1681 0.8627 0.6875 0.070 Uiso 1 1 calc R
C7 C 0.2391(3) 0.9281(3) 0.64905(18) 0.0544(13) Uani 1 1 d .
H7 H 0.2570 0.9611 0.6779 0.065 Uiso 1 1 calc R
C8 C -0.0091(3) 0.7623(2) 0.5883(2) 0.0444(11) Uani 1 1 d .
C9 C -0.0315(3) 0.7832(4) 0.5345(2) 0.0726(17) Uani 1 1 d .
H9 H 0.0105 0.7896 0.5145 0.087 Uiso 1 1 calc R
C10 C -0.1175(3) 0.7951(4) 0.5092(2) 0.0689(16) Uani 1 1 d .
H10 H -0.1327 0.8116 0.4728 0.083 Uiso 1 1 calc R
C11 C -0.1807(3) 0.7820(2) 0.53883(18) 0.0418(10) Uani 1 1 d .
C12 C -0.1579(3) 0.7583(3) 0.59190(18) 0.0506(12) Uani 1 1 d .
H12 H -0.2003 0.7474 0.6109 0.061 Uiso 1 1 calc R
C13 C -0.0713(3) 0.7499(3) 0.61871(19) 0.0525(12) Uani 1 1 d .
H13 H -0.0559 0.7364 0.6558 0.063 Uiso 1 1 calc R
C14 C -0.2750(3) 0.7921(3) 0.51121(19) 0.0444(10) Uani 1 1 d .
C15 C 0.4959(3) 0.8217(3) 0.62162(16) 0.0393(10) Uani 1 1 d .
C16 C 0.4930(3) 0.8168(3) 0.68188(16) 0.0402(10) Uani 1 1 d .
C17 C 0.4641(3) 0.8757(2) 0.70764(16) 0.0427(10) Uani 1 1 d .
H17 H 0.4467 0.9185 0.6878 0.051 Uiso 1 1 calc R
C18 C 0.4607(3) 0.8717(3) 0.76337(17) 0.0477(11) Uani 1 1 d .
H18 H 0.4412 0.9114 0.7808 0.057 Uiso 1 1 calc R
C19 C 0.4869(3) 0.8075(3) 0.79200(16) 0.0421(10) Uani 1 1 d .
C20 C 0.5148(3) 0.7472(3) 0.76686(18) 0.0463(11) Uani 1 1 d .
H20 H 0.5311 0.7041 0.7867 0.056 Uiso 1 1 calc R
C21 C 0.5182(3) 0.7519(3) 0.71106(18) 0.0450(11) Uani 1 1 d .
H21 H 0.5372 0.7121 0.6936 0.054 Uiso 1 1 calc R
C22 C 0.5864(3) 0.7737(3) 0.89540(16) 0.0417(10) Uani 1 1 d .
C23 C 0.6481(3) 0.8277(3) 0.91561(17) 0.0473(11) Uani 1 1 d .
H23 H 0.6334 0.8772 0.9127 0.057 Uiso 1 1 calc R
C24 C 0.7309(3) 0.8063(3) 0.93984(17) 0.0441(11) Uani 1 1 d .
H24 H 0.7724 0.8413 0.9541 0.053 Uiso 1 1 calc R
C25 C 0.7515(3) 0.7309(2) 0.94263(15) 0.0368(9) Uani 1 1 d .
C26 C 0.6907(3) 0.6785(3) 0.92177(15) 0.0413(10) Uani 1 1 d .
H26 H 0.7056 0.6290 0.9229 0.050 Uiso 1 1 calc R
C27 C 0.6062(3) 0.7004(3) 0.89873(16) 0.0427(10) Uani 1 1 d .
H27 H 0.5641 0.6655 0.8858 0.051 Uiso 1 1 calc R
C28 C 0.8422(3) 0.7064(2) 0.96958(16) 0.0362(9) Uani 1 1 d .
C29 C 0.5776(3) 1.0308(2) 0.60033(15) 0.0353(9) Uani 1 1 d .
C30 C 0.6710(3) 1.0202(2) 0.62847(14) 0.0338(9) Uani 1 1 d .
C31 C 0.7069(3) 1.0620(3) 0.67484(15) 0.0417(10) Uani 1 1 d .
H31 H 0.6724 1.0938 0.6896 0.050 Uiso 1 1 calc R
C32 C 0.7935(3) 1.0566(2) 0.69928(17) 0.0424(10) Uani 1 1 d .
H32 H 0.8179 1.0857 0.7295 0.051 Uiso 1 1 calc R
C33 C 0.8426(3) 1.0070(3) 0.67779(17) 0.0426(10) Uani 1 1 d .
C34 C 0.8065(3) 0.9634(3) 0.63259(18) 0.0519(12) Uani 1 1 d .
H34 H 0.8402 0.9297 0.6189 0.062 Uiso 1 1 calc R
C35 C 0.7202(3) 0.9704(3) 0.60792(17) 0.0455(11) Uani 1 1 d .
H35 H 0.6957 0.9414 0.5776 0.055 Uiso 1 1 calc R
C36 C 0.9713(3) 0.9334(3) 0.75663(18) 0.0452(11) Uani 1 1 d .
C37 C 0.9604(4) 0.9492(3) 0.8093(2) 0.0688(16) Uani 1 1 d .
H37 H 0.9397 0.9949 0.8171 0.083 Uiso 1 1 calc R
C38 C 0.9807(4) 0.8960(3) 0.8500(2) 0.0697(16) Uani 1 1 d .
H38 H 0.9752 0.9067 0.8857 0.084 Uiso 1 1 calc R
C39 C 1.0090(3) 0.8275(3) 0.8384(2) 0.0488(12) Uani 1 1 d .
C40 C 1.0168(3) 0.8120(3) 0.78519(18) 0.0520(12) Uani 1 1 d .
H40 H 1.0353 0.7657 0.7769 0.062 Uiso 1 1 calc R
C41 C 0.9970(3) 0.8655(3) 0.7439(2) 0.0540(12) Uani 1 1 d .
H41 H 1.0014 0.8549 0.7080 0.065 Uiso 1 1 calc R
C42 C 1.0331(3) 0.7707(3) 0.8830(2) 0.0549(13) Uani 1 1 d .
C43 C 0.4384(8) 1.0696(5) 0.7515(3) 0.131(4) Uani 1 1 d .
C44 C 0.5867(8) 1.0838(10) 0.7776(5) 0.201(7) Uani 1 1 d .
C45 C 0.5044(9) 1.0483(5) 0.8480(3) 0.158(5) Uani 1 1 d .
C46 C 0.7300(5) 0.7662(6) 0.7075(3) 0.095(2) Uani 1 1 d .
C47 C 0.7094(5) 0.8831(4) 0.7511(4) 0.106(3) Uani 1 1 d .
C48 C 0.7786(4) 0.7741(4) 0.8057(3) 0.0793(18) Uani 1 1 d .
H13A H 0.515(2) 0.629(2) 0.5599(13) 0.048(12) Uiso 1 1 d DU
H13B H 0.538(4) 0.609(3) 0.5088(16) 0.13(2) Uiso 1 1 d DU
H23A H 0.689(4) 0.636(4) 0.662(4) 0.27(4) Uiso 1 1 d DU
H23B H 0.686(4) 0.570(3) 0.622(2) 0.12(2) Uiso 1 1 d DU
H23C H 0.606(4) 0.619(5) 0.618(3) 0.30(4) Uiso 1 1 d DU

loop_
_atom_site_aniso_label
_atom_site_aniso_U_11
_atom_site_aniso_U_22
_atom_site_aniso_U_33
_atom_site_aniso_U_23
_atom_site_aniso_U_13
_atom_site_aniso_U_12
Mn1 0.0395(3) 0.0266(3) 0.0255(3) 0.0001(3) 0.0040(2) -0.0062(3)
Mn2 0.0386(3) 0.0312(3) 0.0329(3) -0.0053(3) 0.0052(2) -0.0062(3)
Mn3 0.0374(3) 0.0343(4) 0.0423(4) -0.0043(3) 0.0066(3) -0.0059(3)
S1 0.0384(6) 0.0429(6) 0.0694(8) 0.0168(6) 0.0139(5) -0.0035(5)
S2 0.0383(6) 0.0827(10) 0.0359(6) 0.0095(6) 0.0037(4) 0.0164(6)
S3 0.0416(6) 0.0554(8) 0.0680(8) 0.0354(7) 0.0023(5) 0.0029(6)
O1 0.0572(18) 0.0447(18) 0.0322(14) 0.0140(14) 0.0064(13) 0.0009(16)
O2 0.0476(16) 0.0376(16) 0.0348(14) 0.0057(13) 0.0032(12) 0.0159(14)
O3 0.0259(11) 0.0216(12) 0.0207(11) -0.0042(10) 0.0041(9) -0.0071(10)
O4 0.0437(15) 0.0291(14) 0.0240(12) -0.0001(11) 0.0012(11) -0.0091(13)
O5 0.0388(14) 0.0329(15) 0.0232(12) 0.0011(11) 0.0068(10) -0.0043(12)
O6 0.065(2) 0.051(2) 0.067(2) 0.0301(19) -0.0026(17) 0.0021(19)
O7 0.0430(16) 0.0417(18) 0.0603(19) 0.0043(17) 0.0090(14) -0.0022(15)
O8 0.0391(15) 0.0502(18) 0.0272(13) -0.0057(14) 0.0030(11) -0.0009(14)
O9 0.0502(17) 0.0496(18) 0.0384(15) -0.0163(15) 0.0155(13) -0.0123(15)
O10 0.074(2) 0.073(3) 0.061(2) 0.035(2) 0.0160(18) 0.012(2)
O11 0.0402(16) 0.054(2) 0.0577(19) 0.0024(17) 0.0067(14) -0.0046(15)
O12 0.0406(16) 0.0381(17) 0.061(2) 0.0022(16) 0.0012(14) 0.0100(15)
O14 0.0504(17) 0.0513(19) 0.0395(16) 0.0123(15) 0.0117(13) 0.0084(16)
O15 0.052(2) 0.0358(18) 0.123(3) 0.008(2) 0.025(2) 0.0011(16)
O16 0.0470(18) 0.074(2) 0.068(2) 0.040(2) 0.0069(16) -0.0068(18)
O17 0.0362(16) 0.122(4) 0.055(2) 0.021(2) 0.0080(14) -0.009(2)
O18 0.061(2) 0.106(3) 0.0398(17) -0.002(2) 0.0054(15) 0.043(2)
O19 0.052(2) 0.057(2) 0.104(3) 0.035(2) -0.0207(19) -0.0093(19)
O20 0.0497(19) 0.108(3) 0.075(2) 0.055(2) 0.0262(17) 0.013(2)
O21 0.104(5) 0.149(7) 0.279(10) -0.043(7) 0.031(5) -0.002(5)
O22 0.129(4) 0.149(5) 0.075(3) 0.005(3) 0.026(3) 0.061(4)
N1 0.089(3) 0.055(3) 0.061(3) -0.013(2) 0.013(2) 0.003(3)
N2 0.066(3) 0.087(4) 0.073(3) 0.036(3) 0.034(2) 0.011(3)
C1 0.040(2) 0.040(2) 0.0281(18) 0.0041(19) 0.0048(16) -0.0033(19)
C2 0.037(2) 0.033(2) 0.034(2) 0.0014(18) 0.0046(16) -0.0032(18)
C3 0.050(2) 0.052(3) 0.042(2) -0.001(2) 0.0181(19) -0.017(2)
C4 0.051(3) 0.041(2) 0.053(3) -0.011(2) 0.018(2) -0.011(2)
C5 0.036(2) 0.038(2) 0.048(2) 0.009(2) 0.0124(18) -0.0049(19)
C6 0.057(3) 0.079(4) 0.042(2) 0.002(3) 0.019(2) -0.022(3)
C7 0.064(3) 0.066(3) 0.035(2) -0.010(2) 0.016(2) -0.026(3)
C8 0.035(2) 0.037(2) 0.062(3) 0.006(2) 0.0132(19) -0.0082(19)
C9 0.048(3) 0.105(5) 0.069(3) 0.030(4) 0.024(2) -0.009(3)
C10 0.046(3) 0.093(5) 0.066(3) 0.032(3) 0.010(2) -0.009(3)
C11 0.041(2) 0.033(2) 0.051(3) -0.007(2) 0.0108(19) -0.007(2)
C12 0.039(2) 0.070(3) 0.045(3) -0.007(2) 0.0135(19) 0.000(2)
C13 0.053(3) 0.063(3) 0.041(2) 0.001(2) 0.009(2) 0.007(2)
C14 0.039(2) 0.037(2) 0.055(3) 0.000(2) 0.008(2) -0.002(2)
C15 0.036(2) 0.041(2) 0.037(2) 0.007(2) 0.0000(17) -0.005(2)
C16 0.039(2) 0.042(2) 0.038(2) 0.009(2) 0.0046(17) -0.004(2)
C17 0.054(2) 0.035(2) 0.031(2) 0.0075(19) -0.0070(18) 0.005(2)
C18 0.057(3) 0.047(3) 0.034(2) -0.001(2) -0.0004(19) 0.015(2)
C19 0.035(2) 0.058(3) 0.0284(19) -0.001(2) -0.0020(16) 0.011(2)
C20 0.052(3) 0.044(3) 0.044(2) 0.018(2) 0.012(2) 0.012(2)
C21 0.055(3) 0.039(2) 0.039(2) 0.007(2) 0.0065(19) 0.005(2)
C22 0.036(2) 0.060(3) 0.028(2) 0.006(2) 0.0051(16) 0.012(2)
C23 0.053(3) 0.040(2) 0.044(2) 0.008(2) 0.002(2) 0.016(2)
C24 0.043(2) 0.040(2) 0.044(2) 0.003(2) -0.0031(18) 0.005(2)
C25 0.042(2) 0.039(2) 0.0282(19) 0.0072(18) 0.0043(16) 0.0054(19)
C26 0.052(2) 0.039(2) 0.0307(19) 0.0119(19) 0.0039(18) 0.006(2)
C27 0.044(2) 0.048(3) 0.030(2) 0.010(2) -0.0034(17) -0.007(2)
C28 0.038(2) 0.036(2) 0.034(2) 0.0060(19) 0.0071(16) 0.007(2)
C29 0.046(2) 0.030(2) 0.0258(18) 0.0008(17) -0.0004(17) -0.0064(19)
C30 0.047(2) 0.031(2) 0.0210(17) 0.0029(17) 0.0028(16) -0.0025(19)
C31 0.047(2) 0.045(3) 0.0298(19) 0.001(2) 0.0026(17) 0.002(2)
C32 0.046(2) 0.039(2) 0.038(2) 0.003(2) -0.0004(18) -0.004(2)
C33 0.046(2) 0.040(2) 0.037(2) 0.016(2) 0.0006(18) -0.002(2)
C34 0.058(3) 0.052(3) 0.046(2) 0.008(2) 0.012(2) 0.019(2)
C35 0.055(3) 0.045(3) 0.035(2) -0.001(2) 0.0063(19) 0.001(2)
C36 0.037(2) 0.043(3) 0.054(3) 0.028(2) 0.0072(18) 0.013(2)
C37 0.087(4) 0.058(3) 0.061(3) 0.021(3) 0.016(3) 0.034(3)
C38 0.094(4) 0.063(3) 0.056(3) 0.024(3) 0.024(3) 0.035(3)
C39 0.036(2) 0.050(3) 0.061(3) 0.024(2) 0.0103(19) 0.009(2)
C40 0.058(3) 0.048(3) 0.046(2) 0.011(2) 0.002(2) 0.010(2)
C41 0.055(3) 0.056(3) 0.048(3) 0.013(3) 0.005(2) 0.004(3)
C42 0.044(2) 0.060(3) 0.058(3) 0.027(3) 0.005(2) 0.002(2)
C43 0.181(9) 0.114(7) 0.071(4) -0.019(5) -0.026(5) 0.071(7)
C44 0.186(12) 0.297(19) 0.141(9) -0.065(11) 0.080(8) -0.084(12)
C45 0.345(16) 0.066(5) 0.074(5) -0.007(4) 0.069(7) -0.002(7)
C46 0.082(4) 0.139(7) 0.077(4) 0.029(5) 0.044(4) 0.037(5)
C47 0.081(5) 0.063(4) 0.180(8) 0.037(5) 0.045(5) 0.008(4)
C48 0.089(4) 0.076(4) 0.071(4) 0.017(3) 0.013(3) -0.006(4)

loop_
_atom_type_symbol
_atom_type_description
_atom_type_scat_dispersion_real
_atom_type_scat_dispersion_imag
_atom_type_scat_source
Mn Mn 0.3368 0.7283 'International Tables Vol C Tables 4.2.6.8 and 6.1.1.4'
S S 0.1246 0.1234 'International Tables Vol C Tables 4.2.6.8 and 6.1.1.4'
O O 0.0106 0.0060 'International Tables Vol C Tables 4.2.6.8 and 6.1.1.4'
N N 0.0061 0.0033 'International Tables Vol C Tables 4.2.6.8 and 6.1.1.4'
C C 0.0033 0.0016 'International Tables Vol C Tables 4.2.6.8 and 6.1.1.4'
H H 0.0000 0.0000 'International Tables Vol C Tables 4.2.6.8 and 6.1.1.4'

loop_
_geom_angle_atom_site_label_1
_geom_angle_atom_site_label_2
_geom_angle_atom_site_label_3
_geom_angle
_geom_angle_site_symmetry_1
_geom_angle_site_symmetry_3
O1 Mn1 O2 102.22(12) . 4_575
O1 Mn1 O3 96.54(11) . .
O2 Mn1 O3 84.58(10) 4_575 .
O1 Mn1 O4 91.40(11) . .
O2 Mn1 O4 163.99(10) 4_575 .
O3 Mn1 O4 85.56(10) . .
O1 Mn1 O4 169.91(11) . 3_676
O2 Mn1 O4 87.85(10) 4_575 3_676
O3 Mn1 O4 84.98(10) . 3_676
O4 Mn1 O4 78.74(9) . 3_676
O1 Mn1 O5 85.60(11) . .
O2 Mn1 O5 96.00(11) 4_575 .
O3 Mn1 O5 177.62(9) . .
O4 Mn1 O5 93.35(10) . .
O4 Mn1 O5 92.74(10) 3_676 .
O3 Mn2 O6 107.30(14) . 4_575
O3 Mn2 O7 88.87(11) . 1_655
O6 Mn2 O7 94.71(13) 4_575 1_655
O3 Mn2 O8 91.29(10) . 3_676
O6 Mn2 O8 85.13(12) 4_575 3_676
O7 Mn2 O8 179.80(12) 1_655 3_676
O3 Mn2 O9 152.81(10) . 3_676
O6 Mn2 O9 99.86(14) 4_575 3_676
O7 Mn2 O9 90.27(12) 1_655 3_676
O8 Mn2 O9 89.65(11) 3_676 3_676
O3 Mn2 O5 95.92(9) . 3_676
O6 Mn2 O5 156.41(14) 4_575 3_676
O7 Mn2 O5 89.80(11) 1_655 3_676
O8 Mn2 O5 90.31(10) 3_676 3_676
O9 Mn2 O5 56.90(9) 3_676 3_676
O3 Mn2 C1 124.46(11) . 3_676
O6 Mn2 C1 128.17(15) 4_575 3_676
O7 Mn2 C1 89.25(12) 1_655 3_676
O8 Mn2 C1 90.76(12) 3_676 3_676
O9 Mn2 C1 28.35(11) 3_676 3_676
O5 Mn2 C1 28.57(10) 3_676 3_676
O3 Mn3 O10 92.65(13) . 4_575
O3 Mn3 O11 84.72(11) . 1_655
O10 Mn3 O11 94.00(14) 4_575 1_655
O3 Mn3 O13 173.67(13) . .
O10 Mn3 O13 85.76(17) 4_575 .
O11 Mn3 O13 89.28(15) 1_655 .
O3 Mn3 O12 91.81(10) . 4_575
O10 Mn3 O12 84.29(13) 4_575 4_575
O11 Mn3 O12 176.06(12) 1_655 4_575
O13 Mn3 O12 94.13(14) . 4_575
O3 Mn3 O14 95.69(11) . .
O10 Mn3 O14 170.95(14) 4_575 .
O11 Mn3 O14 90.27(12) 1_655 .
O13 Mn3 O14 86.32(15) . .
O12 Mn3 O14 91.92(12) 4_575 .
O15 S1 O16 119.3(2) . .
O15 S1 C8 106.4(2) . .
O16 S1 C8 107.8(2) . .
O15 S1 C5 107.6(2) . .
O16 S1 C5 108.2(2) . .
C8 S1 C5 106.8(2) . .
O18 S2 O17 119.2(2) . .
O18 S2 C22 109.7(2) . .
O17 S2 C22 106.8(2) . .
O18 S2 C19 108.2(2) . .
O17 S2 C19 109.0(2) . .
C22 S2 C19 102.81(19) . .
O19 S3 O20 119.5(3) . .
O19 S3 C36 108.0(2) . .
O20 S3 C36 107.1(2) . .
O19 S3 C33 107.0(2) . .
O20 S3 C33 107.7(2) . .
C36 S3 C33 107.0(2) . .
C15 O1 Mn1 138.9(3) . .
C28 O2 Mn1 130.7(3) . 4_676
Mn2 O3 Mn3 114.01(11) . .
Mn2 O3 Mn1 128.57(12) . .
Mn3 O3 Mn1 113.33(10) . .
C29 O4 Mn1 129.3(2) . .
C29 O4 Mn1 118.6(2) . 3_676
Mn1 O4 Mn1 101.26(9) . 3_676
C1 O5 Mn1 132.4(3) . .
C1 O5 Mn2 88.1(2) . 3_676
Mn1 O5 Mn2 113.05(11) . 3_676
C42 O6 Mn2 124.6(3) . 4_676
C14 O7 Mn2 132.4(3) . 1_455
C29 O8 Mn2 121.7(2) . 3_676
C1 O9 Mn2 93.1(2) . 3_676
C42 O10 Mn3 146.2(4) . 4_676
C14 O11 Mn3 132.5(3) . 1_455
C28 O12 Mn3 131.1(3) . 4_676
C15 O14 Mn3 130.1(3) . .
C43 N1 C45 128.9(9) . .
C43 N1 C44 111.4(8) . .
C45 N1 C44 119.6(8) . .
C46 N2 C48 119.6(6) . .
C46 N2 C47 122.7(6) . .
C48 N2 C47 117.3(6) . .
O9 C1 O5 121.9(4) . .
O9 C1 C2 119.1(3) . .
O5 C1 C2 119.1(4) . .
O9 C1 Mn2 58.6(2) . 3_676
O5 C1 Mn2 63.4(2) . 3_676
C2 C1 Mn2 175.0(3) . 3_676
C3 C2 C7 119.9(4) . .
C3 C2 C1 119.8(3) . .
C7 C2 C1 120.3(4) . .
C4 C3 C2 120.4(4) . .
C5 C4 C3 120.4(4) . .
C4 C5 C6 120.1(4) . .
C4 C5 S1 119.3(4) . .
C6 C5 S1 120.5(3) . .
C5 C6 C7 120.6(4) . .
C2 C7 C6 118.5(4) . .
C9 C8 C13 120.9(4) . .
C9 C8 S1 121.7(4) . .
C13 C8 S1 117.2(4) . .
C8 C9 C10 120.3(5) . .
C9 C10 C11 119.5(5) . .
C12 C11 C10 119.7(4) . .
C12 C11 C14 120.1(4) . .
C10 C11 C14 120.2(4) . .
C11 C12 C13 121.2(4) . .
C8 C13 C12 118.3(4) . .
O7 C14 O11 128.3(4) . .
O7 C14 C11 116.8(4) . .
O11 C14 C11 114.8(4) . .
O14 C15 O1 126.5(4) . .
O14 C15 C16 118.7(4) . .
O1 C15 C16 114.8(4) . .
C17 C16 C21 120.3(4) . .
C17 C16 C15 120.0(4) . .
C21 C16 C15 119.7(4) . .
C16 C17 C18 120.6(4) . .
C19 C18 C17 118.5(4) . .
C18 C19 C20 122.0(4) . .
C18 C19 S2 119.1(3) . .
C20 C19 S2 118.9(3) . .
C19 C20 C21 119.0(4) . .
C16 C21 C20 119.6(4) . .
C27 C22 C23 121.7(4) . .
C27 C22 S2 118.9(4) . .
C23 C22 S2 119.3(4) . .
C24 C23 C22 119.2(4) . .
C23 C24 C25 119.0(4) . .
C26 C25 C24 121.1(4) . .
C26 C25 C28 119.1(4) . .
C24 C25 C28 119.8(4) . .
C25 C26 C27 119.5(4) . .
C22 C27 C26 119.3(4) . .
O12 C28 O2 127.0(4) . .
O12 C28 C25 118.5(4) . .
O2 C28 C25 114.4(4) . .
O8 C29 O4 124.6(4) . .
O8 C29 C30 119.5(3) . .
O4 C29 C30 115.9(4) . .
C35 C30 C31 120.3(4) . .
C35 C30 C29 120.1(3) . .
C31 C30 C29 119.6(4) . .
C32 C31 C30 120.7(4) . .
C33 C32 C31 118.5(4) . .
C32 C33 C34 121.0(4) . .
C32 C33 S3 119.5(3) . .
C34 C33 S3 119.4(4) . .
C35 C34 C33 119.9(4) . .
C30 C35 C34 119.6(4) . .
C41 C36 C37 121.0(4) . .
C41 C36 S3 119.1(4) . .
C37 C36 S3 119.8(4) . .
C38 C37 C36 119.0(5) . .
C39 C38 C37 120.9(5) . .
C38 C39 C40 119.2(4) . .
C38 C39 C42 120.6(5) . .
C40 C39 C42 120.1(5) . .
C39 C40 C41 120.3(5) . .
C36 C41 C40 119.5(5) . .
O10 C42 O6 124.7(5) . .
O10 C42 C39 118.3(5) . .
O6 C42 C39 117.1(5) . .
N1 C43 O21 111.6(8) . .
O22 C46 N2 123.9(6) . .

loop_
_geom_bond_atom_site_label_1
_geom_bond_atom_site_label_2
_geom_bond_distance
_geom_bond_site_symmetry_2
Mn1 O1 2.081(3) .
Mn1 O2 2.110(3) 4_575
Mn1 O3 2.140(2) .
Mn1 O4 2.171(3) .
Mn1 O4 2.196(2) 3_676
Mn1 O5 2.214(3) .
Mn2 O3 2.081(2) .
Mn2 O6 2.107(3) 4_575
Mn2 O7 2.167(3) 1_655
Mn2 O8 2.228(3) 3_676
Mn2 O9 2.252(3) 3_676
Mn2 O5 2.357(3) 3_676
Mn2 C1 2.635(4) 3_676
Mn3 O3 2.140(2) .
Mn3 O10 2.164(3) 4_575
Mn3 O11 2.165(3) 1_655
Mn3 O13 2.175(5) .
Mn3 O12 2.180(3) 4_575
Mn3 O14 2.194(3) .
S1 O15 1.434(4) .
S1 O16 1.457(4) .
S1 C8 1.771(4) .
S1 C5 1.772(4) .
S2 O18 1.431(4) .
S2 O17 1.440(4) .
S2 C22 1.766(4) .
S2 C19 1.778(4) .
S3 O19 1.445(4) .
S3 O20 1.449(4) .
S3 C36 1.762(4) .
S3 C33 1.771(4) .
O1 C15 1.259(5) .
O2 C28 1.262(5) .
O2 Mn1 2.110(3) 4_676
O4 C29 1.282(4) .
O4 Mn1 2.196(2) 3_676
O5 C1 1.261(5) .
O5 Mn2 2.357(3) 3_676
O6 C42 1.263(7) .
O6 Mn2 2.107(3) 4_676
O7 C14 1.251(5) .
O7 Mn2 2.167(3) 1_455
O8 C29 1.250(5) .
O8 Mn2 2.228(3) 3_676
O9 C1 1.253(5) .
O9 Mn2 2.252(3) 3_676
O10 C42 1.257(6) .
O10 Mn3 2.164(3) 4_676
O11 C14 1.252(5) .
O11 Mn3 2.165(3) 1_455
O12 C28 1.250(5) .
O12 Mn3 2.180(3) 4_676
O14 C15 1.245(5) .
O21 C43 1.425(13) .
O22 C46 1.301(10) .
N1 C43 1.306(9) .
N1 C45 1.380(8) .
N1 C44 1.510(12) .
N2 C46 1.301(9) .
N2 C48 1.464(7) .
N2 C47 1.479(9) .
C1 C2 1.521(6) .
C1 Mn2 2.635(4) 3_676
C2 C3 1.376(6) .
C2 C7 1.395(6) .
C3 C4 1.372(6) .
C4 C5 1.366(6) .
C5 C6 1.370(7) .
C6 C7 1.396(7) .
C8 C9 1.357(7) .
C8 C13 1.396(7) .
C9 C10 1.396(7) .
C10 C11 1.398(7) .
C11 C12 1.356(6) .
C11 C14 1.522(6) .
C12 C13 1.404(6) .
C15 C16 1.509(6) .
C16 C17 1.380(6) .
C16 C21 1.396(6) .
C17 C18 1.398(6) .
C18 C19 1.383(6) .
C19 C20 1.385(6) .
C20 C21 1.401(6) .
C22 C27 1.369(7) .
C22 C23 1.402(7) .
C23 C24 1.383(6) .
C24 C25 1.409(6) .
C25 C26 1.377(6) .
C25 C28 1.522(5) .
C26 C27 1.403(6) .
C29 C30 1.514(5) .
C30 C35 1.371(6) .
C30 C31 1.391(5) .
C31 C32 1.387(6) .
C32 C33 1.378(6) .
C33 C34 1.389(6) .
C34 C35 1.386(6) .
C36 C41 1.360(7) .
C36 C37 1.387(7) .
C37 C38 1.385(7) .
C38 C39 1.378(7) .
C39 C40 1.383(7) .
C39 C42 1.500(6) .
C40 C41 1.398(6) .

loop_
_platon_squeeze_void_nr
_platon_squeeze_void_average_x
_platon_squeeze_void_average_y
_platon_squeeze_void_average_z
_platon_squeeze_void_volume
_platon_squeeze_void_count_electrons
_platon_squeeze_void_content
1 -0.052 -0.026 0.432 2187 223 ' '
